data_2311151
loop_
_publ_author_name
'Celik, Ismail'
'Akkurt, Mehmet'
'Gezegen, Hayreddin'
'Kazak, Canan'

_publ_section_title
;
 2-(4-Bromo-phen-yl)-4-(4-meth-oxy-phen-yl)-6,7,8,9-tetra-hydro-5H-cyclo-hepta-[b]pyridine.
;
_journal_coeditor_code RZ5059
_journal_issue 'Pt 6'
_journal_name_full 'Acta crystallographica. Section E, Structure reports online'
_journal_page_first o956
_journal_paper_doi 10.1107/S1600536813013913
_journal_volume 69
_journal_year 2013
_chemical_formula_iupac 'C23 H22 Br N O'
_chemical_formula_moiety 'C23 H22 Br N O'
_chemical_formula_sum 'C23 H22 Br N O'
_chemical_formula_weight 408.32
_chemical_name_systematic 2-(4-Bromophenyl)-4-(4-methoxyphenyl)-6,7,8,9-tetrahydro-5<i>H</i>-cyclohepta[<i>b</i>]pyridine
_space_group_IT_number 14
_space_group_name_Hall '-P 2ybc'
_space_group_name_H-M_alt 'P 1 21/c 1'
_symmetry_cell_setting monoclinic
_symmetry_space_group_name_Hall '-P 2ybc'
_symmetry_space_group_name_H-M 'P 1 21/c 1'
_atom_sites_solution_hydrogens geom
_atom_sites_solution_primary direct
_atom_sites_solution_secondary difmap
_cell_angle_alpha 90
_cell_angle_beta 94.850(5)
_cell_angle_gamma 90
_cell_formula_units_Z 4
_cell_length_a 10.409(5)
_cell_length_b 10.054(5)
_cell_length_c 18.428(5)
_cell_measurement_reflns_used 3507
_cell_measurement_temperature 296(2)
_cell_measurement_theta_max 29.74
_cell_measurement_theta_min 1.96
_cell_volume 1921.6(14)
_computing_cell_refinement 'X-AREA (Stoe & Cie, 2002)'
_computing_data_collection 'X-AREA (Stoe & Cie, 2002)'
_computing_data_reduction 'X-RED32 (Stoe & Cie, 2002)'
_computing_molecular_graphics 'ORTEP-3 for Windows (Farrugia, 2012)'
_computing_publication_material 'WinGX (Farrugia, 2012) and PLATON (Spek, 2009)'
_computing_structure_refinement 'SHELXL97 (Sheldrick, 2008)'
_computing_structure_solution 'SHELXS97 (Sheldrick, 2008)'
_diffrn_ambient_temperature 296(2)
_diffrn_detector_area_resol_mean 6.67
_diffrn_measured_fraction_theta_full 1.000
_diffrn_measured_fraction_theta_max 1.000
_diffrn_measurement_device '2-circle goniometer'
_diffrn_measurement_device_type 'Stoe IPDS 2'
_diffrn_measurement_method '\w scans'
_diffrn_radiation_monochromator 'plane graphite'
_diffrn_radiation_type 'Mo K\a'
_diffrn_radiation_wavelength 0.71073
_diffrn_reflns_av_R_equivalents 0.1781
_diffrn_reflns_av_sigmaI/netI 0.0727
_diffrn_reflns_limit_h_max 13
_diffrn_reflns_limit_h_min -13
_diffrn_reflns_limit_k_max 12
_diffrn_reflns_limit_k_min -12
_diffrn_reflns_limit_l_max 23
_diffrn_reflns_limit_l_min -23
_diffrn_reflns_number 28207
_diffrn_reflns_reduction_process
;
;
_diffrn_reflns_theta_full 26.50
_diffrn_reflns_theta_max 26.50
_diffrn_reflns_theta_min 1.96
_exptl_absorpt_coefficient_mu 2.150
_exptl_absorpt_correction_T_max 0.572
_exptl_absorpt_correction_T_min 0.355
_exptl_absorpt_correction_type integration
_exptl_absorpt_process_details '(XRED-32; Stoe & Cie, 2002)'
_exptl_crystal_colour yellow
_exptl_crystal_density_diffrn 1.411
_exptl_crystal_density_method 'Not Measured'
_exptl_crystal_description prism
_exptl_crystal_F_000 840
_exptl_crystal_size_max 0.580
_exptl_crystal_size_mid 0.417
_exptl_crystal_size_min 0.260
_refine_diff_density_max 0.666
_refine_diff_density_min -0.421
_refine_ls_extinction_method none
_refine_ls_goodness_of_fit_ref 1.117
_refine_ls_hydrogen_treatment constr
_refine_ls_matrix_type full
_refine_ls_number_parameters 235
_refine_ls_number_reflns 3986
_refine_ls_number_restraints 0
_refine_ls_restrained_S_all 1.117
_refine_ls_R_factor_all 0.0799
_refine_ls_R_factor_gt 0.0596
_refine_ls_shift/su_max 0.000
_refine_ls_shift/su_mean 0.000
_refine_ls_structure_factor_coef Fsqd
_refine_ls_weighting_details 'calc w=1/[\s^2^(Fo^2^)+(0.0476P)^2^+0.6943P] where P=(Fo^2^+2Fc^2^)/3'
_refine_ls_weighting_scheme calc
_refine_ls_wR_factor_gt 0.1097
_refine_ls_wR_factor_ref 0.1187
_reflns_number_gt 3083
_reflns_number_total 3986
_reflns_threshold_expression I>2\s(I)
_cod_data_source_file rz5059sup1.cif
_cod_data_source_block I
_cod_original_sg_symbol_H-M 'P 21/c'
_cod_database_code 2311151

loop_
_symmetry_equiv_pos_site_id
_symmetry_equiv_pos_as_xyz
1 x,y,z
2 -x,1/2+y,1/2-z
3 -x,-y,-z
4 x,1/2-y,1/2+z

loop_
_atom_site_aniso_label
_atom_site_aniso_U_11
_atom_site_aniso_U_22
_atom_site_aniso_U_33
_atom_site_aniso_U_12
_atom_site_aniso_U_13
_atom_site_aniso_U_23
Br1 0.0721(2) 0.1010(3) 0.0569(2) 0.0059(2) 0.0055(2) -0.0121(2)
O1 0.0727(15) 0.0659(15) 0.0804(16) 0.0092(12) -0.0131(12) -0.0115(12)
N1 0.0601(16) 0.0502(14) 0.0594(15) 0.0013(12) 0.0077(12) -0.0005(12)
C1 0.0608(18) 0.0430(16) 0.0564(16) 0.0004(14) 0.0080(14) 0.0016(13)
C2 0.0578(17) 0.0502(18) 0.0613(17) 0.0005(14) 0.0096(14) -0.0026(14)
C3 0.0634(18) 0.0427(16) 0.0570(17) -0.0029(14) 0.0039(14) 0.0017(13)
C4 0.0655(19) 0.0487(17) 0.0528(16) -0.0003(14) 0.0115(14) 0.0005(13)
C5 0.0653(18) 0.0504(18) 0.0557(17) 0.0000(15) 0.0119(14) -0.0012(14)
C6 0.065(2) 0.081(2) 0.065(2) 0.0042(19) 0.0118(16) -0.0063(18)
C7 0.083(3) 0.082(3) 0.076(2) 0.019(2) 0.017(2) -0.005(2)
C8 0.094(3) 0.085(3) 0.083(3) 0.008(2) 0.022(2) -0.024(2)
C9 0.089(3) 0.090(3) 0.074(2) -0.008(2) 0.015(2) -0.023(2)
C10 0.073(2) 0.085(3) 0.0592(19) -0.001(2) 0.0102(16) -0.0013(18)
C11 0.0635(18) 0.0493(18) 0.0532(16) -0.0004(15) 0.0089(14) -0.0016(13)
C12 0.0670(19) 0.0494(18) 0.0622(18) -0.0037(15) 0.0066(15) -0.0081(14)
C13 0.0662(19) 0.0509(19) 0.0631(18) 0.0062(15) 0.0049(15) -0.0036(14)
C14 0.0626(19) 0.0565(19) 0.0565(17) 0.0017(16) 0.0031(14) -0.0044(14)
C15 0.081(2) 0.052(2) 0.082(2) 0.0008(18) -0.0129(19) -0.0192(17)
C16 0.081(2) 0.0498(19) 0.075(2) 0.0078(17) -0.0021(18) -0.0101(16)
C17 0.075(2) 0.080(3) 0.072(2) 0.013(2) 0.0000(18) -0.0022(19)
C18 0.0569(17) 0.0397(15) 0.0550(16) -0.0012(13) 0.0060(13) -0.0014(13)
C19 0.0603(19) 0.071(2) 0.0634(19) 0.0084(17) 0.0082(15) -0.0124(16)
C20 0.0579(18) 0.070(2) 0.0637(19) 0.0051(17) 0.0006(15) -0.0079(17)
C21 0.0610(18) 0.0501(18) 0.0580(17) -0.0058(14) 0.0075(14) -0.0049(13)
C22 0.0625(19) 0.077(2) 0.0589(18) 0.0100(18) 0.0112(15) -0.0016(17)
C23 0.0607(18) 0.069(2) 0.0574(17) 0.0082(16) 0.0049(14) 0.0040(15)

loop_
_atom_site_type_symbol
_atom_site_label
_atom_site_fract_x
_atom_site_fract_y
_atom_site_fract_z
_atom_site_U_iso_or_equiv
_atom_site_thermal_displace_type
_atom_site_calc_flag
_atom_site_refinement_flags
_atom_site_occupancy
Br Br1 0.22100(4) 0.14765(5) 0.68332(2) 0.07670(10) Uani d . 1.000
O O1 -0.3941(2) 0.0596(2) 0.06337(14) 0.0741(9) Uani d . 1.000
N N1 0.3068(2) 0.0105(3) 0.32719(14) 0.0564(9) Uani d . 1.000
C C1 0.1937(3) 0.0478(3) 0.35239(16) 0.0532(10) Uani d . 1.000
C C2 0.0825(3) 0.0575(3) 0.30651(17) 0.0562(10) Uani d . 1.000
C C3 0.0829(3) 0.0282(3) 0.23272(17) 0.0544(10) Uani d . 1.000
C C4 0.2004(3) -0.0098(3) 0.20640(17) 0.0553(10) Uani d . 1.000
C C5 0.3082(3) -0.0176(3) 0.25619(17) 0.0568(10) Uani d . 1.000
C C6 0.4390(3) -0.0579(4) 0.2335(2) 0.0700(12) Uani d . 1.000
C C7 0.4441(4) -0.1991(4) 0.2031(2) 0.0798(16) Uani d . 1.000
C C8 0.3898(4) -0.2128(5) 0.1245(2) 0.0865(17) Uani d . 1.000
C C9 0.2484(4) -0.1809(4) 0.1093(2) 0.0839(16) Uani d . 1.000
C C10 0.2126(4) -0.0375(4) 0.12674(19) 0.0721(14) Uani d . 1.000
C C11 -0.0402(3) 0.0400(3) 0.18588(16) 0.0551(10) Uani d . 1.000
C C12 -0.1082(3) 0.1580(3) 0.18180(18) 0.0595(11) Uani d . 1.000
C C13 -0.2265(3) 0.1698(3) 0.14134(18) 0.0601(11) Uani d . 1.000
C C14 -0.2783(3) 0.0606(3) 0.10434(17) 0.0586(11) Uani d . 1.000
C C15 -0.2119(4) -0.0577(4) 0.1079(2) 0.0728(12) Uani d . 1.000
C C16 -0.0948(4) -0.0675(4) 0.1480(2) 0.0691(11) Uani d . 1.000
C C17 -0.4694(4) 0.1773(4) 0.0621(2) 0.0760(14) Uani d . 1.000
C C18 0.1993(3) 0.0751(3) 0.43212(16) 0.0505(9) Uani d . 1.000
C C19 0.3097(3) 0.0476(4) 0.47628(18) 0.0647(11) Uani d . 1.000
C C20 0.3172(3) 0.0689(4) 0.55055(19) 0.0641(11) Uani d . 1.000
C C21 0.2123(3) 0.1207(3) 0.58153(17) 0.0562(10) Uani d . 1.000
C C22 0.1016(3) 0.1529(4) 0.53894(18) 0.0658(11) Uani d . 1.000
C C23 0.0957(3) 0.1291(3) 0.46491(18) 0.0624(11) Uani d . 1.000
H H2 0.00620 0.08400 0.32510 0.0670 Uiso c R 1.000
H H6A 0.50170 -0.05060 0.27530 0.0830 Uiso c R 1.000
H H6B 0.46390 0.00400 0.19690 0.0830 Uiso c R 1.000
H H7A 0.53320 -0.22860 0.20700 0.0960 Uiso c R 1.000
H H7B 0.39660 -0.25760 0.23300 0.0960 Uiso c R 1.000
H H8A 0.43830 -0.15480 0.09480 0.1040 Uiso c R 1.000
H H8B 0.40390 -0.30340 0.10890 0.1040 Uiso c R 1.000
H H9A 0.19910 -0.24060 0.13770 0.1000 Uiso c R 1.000
H H9B 0.22330 -0.19800 0.05820 0.1000 Uiso c R 1.000
H H10A 0.27760 0.02140 0.10980 0.0870 Uiso c R 1.000
H H10B 0.13120 -0.01610 0.09960 0.0870 Uiso c R 1.000
H H12 -0.07370 0.23180 0.20690 0.0710 Uiso c R 1.000
H H13 -0.27030 0.25050 0.13930 0.0720 Uiso c R 1.000
H H15 -0.24640 -0.13170 0.08300 0.0870 Uiso c R 1.000
H H16 -0.05130 -0.14840 0.14970 0.0830 Uiso c R 1.000
H H17A -0.54790 0.16370 0.03180 0.1140 Uiso c R 1.000
H H17B -0.42180 0.24920 0.04290 0.1140 Uiso c R 1.000
H H17C -0.48930 0.19860 0.11060 0.1140 Uiso c R 1.000
H H19 0.38120 0.01360 0.45550 0.0780 Uiso c R 1.000
H H20 0.39230 0.04840 0.57930 0.0770 Uiso c R 1.000
H H22 0.03170 0.19020 0.55980 0.0790 Uiso c R 1.000
H H23 0.02040 0.14980 0.43630 0.0750 Uiso c R 1.000

loop_
_atom_type_symbol
_atom_type_description
_atom_type_scat_dispersion_real
_atom_type_scat_dispersion_imag
_atom_type_scat_source
C C 0.0033 0.0016 ' International Tables Vol C Tables 4.2.6.8 and 6.1.1.4'
H H 0.0000 0.0000 ' International Tables Vol C Tables 4.2.6.8 and 6.1.1.4'
Br Br -0.2901 2.4595 ' International Tables Vol C Tables 4.2.6.8 and 6.1.1.4'
N N 0.0061 0.0033 ' International Tables Vol C Tables 4.2.6.8 and 6.1.1.4'
O O 0.0106 0.0060 ' International Tables Vol C Tables 4.2.6.8 and 6.1.1.4'

loop_
_exptl_crystal_face_index_h
_exptl_crystal_face_index_k
_exptl_crystal_face_index_l
_exptl_crystal_face_perp_dist
1 2 1 0.2770
0 -3 -4 0.3160
5 2 -4 0.2960
-2 -1 1 0.1250
6 -3 4 0.2110
-4 1 0 0.0570
0 1 -4 0.1920
2 -2 5 0.2560
-3 -1 6 0.2590
3 -1 -5 0.3460

loop_
_geom_angle_atom_site_label_1
_geom_angle_atom_site_label_2
_geom_angle_atom_site_label_3
_geom_angle
_geom_angle_publ_flag
C14 O1 C17 117.6(3) no
C1 N1 C5 118.3(2) no
N1 C1 C2 121.2(3) no
N1 C1 C18 115.2(3) no
C2 C1 C18 123.5(3) no
C1 C2 C3 120.9(3) no
C2 C3 C4 118.0(3) no
C2 C3 C11 118.5(3) no
C4 C3 C11 123.6(3) no
C3 C4 C5 117.7(3) no
C3 C4 C10 122.2(3) no
C5 C4 C10 120.1(3) no
N1 C5 C4 123.9(3) no
N1 C5 C6 114.3(3) no
C4 C5 C6 121.9(3) no
C5 C6 C7 114.2(3) no
C6 C7 C8 114.4(3) no
C7 C8 C9 115.9(3) no
C8 C9 C10 114.4(4) no
C4 C10 C9 114.8(3) no
C3 C11 C12 120.8(3) no
C3 C11 C16 121.9(3) no
C12 C11 C16 117.2(3) no
C11 C12 C13 122.0(3) no
C12 C13 C14 119.3(3) no
O1 C14 C13 124.7(3) no
O1 C14 C15 115.9(3) no
C13 C14 C15 119.5(3) no
C14 C15 C16 120.5(4) no
C11 C16 C15 121.6(4) no
C1 C18 C19 120.4(3) no
C1 C18 C23 122.2(3) no
C19 C18 C23 117.4(3) no
C18 C19 C20 121.9(3) no
C19 C20 C21 119.3(3) no
Br1 C21 C20 119.5(2) no
Br1 C21 C22 120.0(2) no
C20 C21 C22 120.5(3) no
C21 C22 C23 119.2(3) no
C18 C23 C22 121.7(3) no
C1 C2 H2 120.00 no
C3 C2 H2 120.00 no
C5 C6 H6A 109.00 no
C5 C6 H6B 109.00 no
C7 C6 H6A 109.00 no
C7 C6 H6B 109.00 no
H6A C6 H6B 108.00 no
C6 C7 H7A 109.00 no
C6 C7 H7B 109.00 no
C8 C7 H7A 109.00 no
C8 C7 H7B 109.00 no
H7A C7 H7B 108.00 no
C7 C8 H8A 108.00 no
C7 C8 H8B 108.00 no
C9 C8 H8A 108.00 no
C9 C8 H8B 108.00 no
H8A C8 H8B 107.00 no
C8 C9 H9A 109.00 no
C8 C9 H9B 109.00 no
C10 C9 H9A 109.00 no
C10 C9 H9B 109.00 no
H9A C9 H9B 108.00 no
C4 C10 H10A 109.00 no
C4 C10 H10B 109.00 no
C9 C10 H10A 109.00 no
C9 C10 H10B 109.00 no
H10A C10 H10B 108.00 no
C11 C12 H12 119.00 no
C13 C12 H12 119.00 no
C12 C13 H13 120.00 no
C14 C13 H13 120.00 no
C14 C15 H15 120.00 no
C16 C15 H15 120.00 no
C11 C16 H16 119.00 no
C15 C16 H16 119.00 no
O1 C17 H17A 109.00 no
O1 C17 H17B 109.00 no
O1 C17 H17C 109.00 no
H17A C17 H17B 109.00 no
H17A C17 H17C 110.00 no
H17B C17 H17C 110.00 no
C18 C19 H19 119.00 no
C20 C19 H19 119.00 no
C19 C20 H20 120.00 no
C21 C20 H20 120.00 no
C21 C22 H22 120.00 no
C23 C22 H22 120.00 no
C18 C23 H23 119.00 no
C22 C23 H23 119.00 no

loop_
_geom_bond_atom_site_label_1
_geom_bond_atom_site_label_2
_geom_bond_distance
_geom_bond_publ_flag
Br1 C21 1.890(3) no
O1 C14 1.367(4) no
O1 C17 1.419(5) no
N1 C1 1.355(4) no
N1 C5 1.340(4) no
C1 C2 1.378(4) no
C1 C18 1.491(4) no
C2 C3 1.392(4) no
C3 C4 1.406(4) no
C3 C11 1.488(4) no
C4 C5 1.390(4) no
C4 C10 1.510(5) no
C5 C6 1.513(5) no
C6 C7 1.529(6) no
C7 C8 1.516(5) no
C8 C9 1.509(6) no
C9 C10 1.530(6) no
C11 C12 1.380(4) no
C11 C16 1.383(5) no
C12 C13 1.390(5) no
C13 C14 1.378(4) no
C14 C15 1.374(5) no
C15 C16 1.375(6) no
C18 C19 1.379(5) no
C18 C23 1.390(4) no
C19 C20 1.381(5) no
C20 C21 1.377(5) no
C21 C22 1.377(5) no
C22 C23 1.381(5) no
C2 H2 0.9300 no
C6 H6A 0.9700 no
C6 H6B 0.9700 no
C7 H7A 0.9700 no
C7 H7B 0.9700 no
C8 H8A 0.9700 no
C8 H8B 0.9700 no
C9 H9A 0.9700 no
C9 H9B 0.9700 no
C10 H10A 0.9700 no
C10 H10B 0.9700 no
C12 H12 0.9300 no
C13 H13 0.9300 no
C15 H15 0.9300 no
C16 H16 0.9300 no
C17 H17A 0.9600 no
C17 H17B 0.9600 no
C17 H17C 0.9600 no
C19 H19 0.9300 no
C20 H20 0.9300 no
C22 H22 0.9300 no
C23 H23 0.9300 no

loop_
_geom_torsion_atom_site_label_1
_geom_torsion_atom_site_label_2
_geom_torsion_atom_site_label_3
_geom_torsion_atom_site_label_4
_geom_torsion
_geom_torsion_publ_flag
C17 O1 C14 C13 -3.6(5) no
C17 O1 C14 C15 176.1(3) no
C5 N1 C1 C2 -0.3(5) no
C1 N1 C5 C6 179.9(3) no
C1 N1 C5 C4 0.5(5) no
C5 N1 C1 C18 179.0(3) no
C2 C1 C18 C19 171.9(3) no
N1 C1 C18 C19 -7.4(4) no
N1 C1 C18 C23 172.3(3) no
N1 C1 C2 C3 0.5(5) no
C2 C1 C18 C23 -8.4(5) no
C18 C1 C2 C3 -178.7(3) no
C1 C2 C3 C4 -0.8(4) no
C1 C2 C3 C11 179.8(3) no
C11 C3 C4 C10 2.3(5) no
C11 C3 C4 C5 -179.7(3) no
C4 C3 C11 C12 -122.9(3) no
C2 C3 C11 C12 56.5(4) no
C2 C3 C11 C16 -119.9(4) no
C2 C3 C4 C5 1.0(4) no
C4 C3 C11 C16 60.7(4) no
C2 C3 C4 C10 -177.1(3) no
C10 C4 C5 N1 177.3(3) no
C5 C4 C10 C9 65.7(4) no
C10 C4 C5 C6 -2.0(5) no
C3 C4 C10 C9 -116.2(4) no
C3 C4 C5 C6 179.8(3) no
C3 C4 C5 N1 -0.9(5) no
C4 C5 C6 C7 -62.8(4) no
N1 C5 C6 C7 117.9(3) no
C5 C6 C7 C8 79.4(4) no
C6 C7 C8 C9 -62.9(5) no
C7 C8 C9 C10 61.7(5) no
C8 C9 C10 C4 -79.3(4) no
C3 C11 C16 C15 176.5(3) no
C12 C11 C16 C15 0.0(5) no
C3 C11 C12 C13 -176.8(3) no
C16 C11 C12 C13 -0.2(5) no
C11 C12 C13 C14 0.3(5) no
C12 C13 C14 C15 -0.2(5) no
C12 C13 C14 O1 179.4(3) no
O1 C14 C15 C16 -179.6(3) no
C13 C14 C15 C16 0.0(5) no
C14 C15 C16 C11 0.1(6) no
C1 C18 C19 C20 -178.5(3) no
C23 C18 C19 C20 1.8(5) no
C1 C18 C23 C22 179.4(3) no
C19 C18 C23 C22 -0.9(5) no
C18 C19 C20 C21 -0.9(6) no
C19 C20 C21 Br1 179.1(3) no
C19 C20 C21 C22 -1.0(5) no
Br1 C21 C22 C23 -178.2(3) no
C20 C21 C22 C23 1.8(5) no
C21 C22 C23 C18 -0.9(5) no
